data_7055638
loop_
_publ_author_name
'Zhang, Jie'
'Liu, Shaofeng'
'Li, Antai'
'Ye, Hongqi'
'Li, Zhibo'

_publ_section_title
;
 Nickel(ii) complexes chelated by 2,6-pyridinedicarboxamide: syntheses,
 characterization, and ethylene oligomerization
;
_journal_issue 8
_journal_name_full 'New J. Chem.'
_journal_page_first 7027
_journal_paper_doi 10.1039/C6NJ00559D
_journal_volume 40
_journal_year 2016
_chemical_absolute_configuration ad
_chemical_formula_moiety 'C35 H51 Br N3 Ni O4, C2 H6 O, Br'
_chemical_formula_sum 'C37 H57 Br2 N3 Ni O5'
_chemical_formula_weight 842.38
_space_group_crystal_system orthorhombic
_space_group_IT_number 19
_space_group_name_Hall 'P 2ac 2ab'
_space_group_name_H-M_alt 'P 21 21 21'
_symmetry_space_group_name_Hall 'P 2ac 2ab'
_symmetry_space_group_name_H-M 'P 21 21 21'
_atom_sites_solution_hydrogens mixed
_audit_creation_date 2015-12-21
_audit_creation_method
;
Olex2 1.2
(compiled 2015.09.30 svn.r3233 for OlexSys, GUI svn.r5103)
;
_audit_update_record
;
2016-06-09 deposited with the CCDC.
2016-06-15 downloaded from the CCDC.
;
_cell_angle_alpha 90
_cell_angle_beta 90
_cell_angle_gamma 90
_cell_formula_units_Z 4
_cell_length_a 14.859(3)
_cell_length_b 16.766(4)
_cell_length_c 16.883(4)
_cell_measurement_reflns_used 12782
_cell_measurement_temperature 173.1500
_cell_measurement_theta_max 27.4771
_cell_measurement_theta_min 2.1931
_cell_volume 4206.0(16)
_computing_cell_refinement 'CrystalClear (Rigaku Inc., 2007)'
_computing_data_collection 'CrystalClear (Rigaku Inc., 2007)'
_computing_data_reduction 'CrystalClear (Rigaku Inc., 2007)'
_computing_molecular_graphics 'Olex2 (Dolomanov et al., 2009)'
_computing_publication_material 'CIFTAB (Sheldrick, 2013)'
_computing_structure_refinement 'SHELXL (Sheldrick, 2014)'
_computing_structure_solution
;
'SHELXT (Sheldrick, 2014)'
;
_diffrn_ambient_temperature 173.1500
_diffrn_detector_area_resol_mean 28.5714
_diffrn_measured_fraction_theta_full 0.992
_diffrn_measured_fraction_theta_max 0.985
_diffrn_measurement_details
;
scan:
    Number of images: 360
               Slice: -110.0000 - 70.0000
         Image width: 0.5000
            Exp time: 8.0000
       Rotation axis: Omega
               Omega: 0.0000
                 Chi: 45.0000
                 Phi: 90.0000
                 XTD: 45.0875
              2theta: -19.9968
;
_diffrn_measurement_device
;
Saturn724+ (2x2 bin mode)
;
_diffrn_measurement_device_details
;
AFC10: Fixed Chi 2 circle
;
_diffrn_measurement_device_type 'Saturn724+ CCD'
_diffrn_measurement_method '\w scans at fixed \c = 45\%'
_diffrn_orient_matrix_type d*Trek
_diffrn_orient_matrix_UB_11 0.0149
_diffrn_orient_matrix_UB_12 0.0586
_diffrn_orient_matrix_UB_13 -0.0295
_diffrn_orient_matrix_UB_21 0.0409
_diffrn_orient_matrix_UB_22 0.0108
_diffrn_orient_matrix_UB_23 0.0421
_diffrn_orient_matrix_UB_31 0.0411
_diffrn_orient_matrix_UB_32 -0.0270
_diffrn_orient_matrix_UB_33 -0.0330
_diffrn_radiation_detector CCD
_diffrn_radiation_monochromator 'Graphite Monochromator'
_diffrn_radiation_type MoK\a
_diffrn_radiation_wavelength 0.71073
_diffrn_reflns_av_R_equivalents 0.0372
_diffrn_reflns_av_unetI/netI 0.0645
_diffrn_reflns_Laue_measured_fraction_full 0.992
_diffrn_reflns_Laue_measured_fraction_max 0.985
_diffrn_reflns_limit_h_max 18
_diffrn_reflns_limit_h_min -19
_diffrn_reflns_limit_k_max 21
_diffrn_reflns_limit_k_min -12
_diffrn_reflns_limit_l_max 16
_diffrn_reflns_limit_l_min -21
_diffrn_reflns_number 16609
_diffrn_reflns_point_group_measured_fraction_full 0.977
_diffrn_reflns_point_group_measured_fraction_max 0.967
_diffrn_reflns_theta_full 26.000
_diffrn_reflns_theta_max 27.500
_diffrn_reflns_theta_min 2.701
_diffrn_source 'Sealed Tube'
_diffrn_source_current 30.0000
_diffrn_source_power 1.5000
_diffrn_source_voltage 50.0000
_exptl_absorpt_coefficient_mu 2.402
_exptl_absorpt_correction_T_max 1.0000
_exptl_absorpt_correction_T_min 0.7820
_exptl_absorpt_correction_type multi-scan
_exptl_absorpt_process_details 'CrystalClear (Rigaku Inc., 2007)'
_exptl_crystal_colour green
_exptl_crystal_colour_primary green
_exptl_crystal_density_diffrn 1.330
_exptl_crystal_description block
_exptl_crystal_F_000 1752
_exptl_crystal_size_max 0.37
_exptl_crystal_size_mid 0.23
_exptl_crystal_size_min 0.19
_refine_diff_density_max 0.387
_refine_diff_density_min -0.489
_refine_diff_density_rms 0.072
_refine_ls_abs_structure_details
;
 Flack x determined using 2951 quotients [(I+)-(I-)]/[(I+)+(I-)]
 (Parsons, Flack and Wagner, Acta Cryst. B69 (2013) 249-259).
;
_refine_ls_abs_structure_Flack 0.009(7)
_refine_ls_extinction_method none
_refine_ls_goodness_of_fit_ref 1.118
_refine_ls_hydrogen_treatment mixed
_refine_ls_matrix_type full
_refine_ls_number_parameters 470
_refine_ls_number_reflns 9342
_refine_ls_number_restraints 12
_refine_ls_restrained_S_all 1.119
_refine_ls_R_factor_all 0.0551
_refine_ls_R_factor_gt 0.0483
_refine_ls_shift/su_max 0.001
_refine_ls_shift/su_mean 0.000
_refine_ls_structure_factor_coef Fsqd
_refine_ls_weighting_details 'w=1/[\s^2^(Fo^2^)+(0.0252P)^2^+1.6205P] where P=(Fo^2^+2Fc^2^)/3'
_refine_ls_weighting_scheme calc
_refine_ls_wR_factor_gt 0.0909
_refine_ls_wR_factor_ref 0.0954
_reflns_Friedel_coverage 0.779
_reflns_Friedel_fraction_full 0.959
_reflns_Friedel_fraction_max 0.945
_reflns_number_gt 8503
_reflns_number_total 9342
_reflns_threshold_expression 'I > 2\s(I)'
_cod_data_source_file c6nj00559d2.cif
_cod_data_source_block sa4499
_cod_depositor_comments 'Adding full bibliography for 7055637--7055638.cif.'
_cod_original_cell_volume 4205.9(16)
_cod_database_code 7055638
_shelx_space_group_comment
;
The symmetry employed for this shelxl refinement is uniquely defined
by the following loop, which should always be used as a source of
symmetry information in preference to the above space-group names.
They are only intended as comments.
;
_diffrn_number_total 5284
_olex2_refinement_description
;
1. Fixed Uiso
 At 1.2 times of:
  All C(H) groups, All C(H,H) groups, All N(H) groups
 At 1.5 times of:
  All C(H,H,H) groups, All O(H) groups, All O(H,H) groups
2. Restrained distances
 O3-H3
 0.85 with sigma of 0.01
 O4-H4
 0.85 with sigma of 0.01
 C32-H3
 1.902824 with sigma of 0.02
 Ni1-H3
 2.775309 with sigma of 0.02
 C34-H4
 1.902533 with sigma of 0.02
 Ni1-H4
 2.565939 with sigma of 0.02
3. Uiso/Uaniso restraints and constraints
Uanis(C36A) \\sim Ueq: with sigma of 0.01 and sigma for terminal atoms of 0.02
4. Others
 Sof(H5B)=Sof(C37A)=Sof(H37C)=Sof(H37D)=Sof(C36A)=Sof(H36D)=Sof(H36E)=
 Sof(H36F)=1-FVAR(1)
 Sof(H5A)=Sof(C36)=Sof(H36A)=Sof(H36B)=Sof(H36C)=Sof(C37)=Sof(H37A)=Sof(H37B)=
 FVAR(1)
5.a Ternary CH refined with riding coordinates:
 C14(H14), C17(H17), C26(H26), C29(H29)
5.b Secondary CH2 refined with riding coordinates:
 C32(H32A,H32B), C34(H34A,H34B), C37(H37A,H37B), C37A(H37C,H37D)
5.c Aromatic/amide H refined with riding coordinates:
 N1(H1), N3(H3A), C3(H3B), C4(H4A), C5(H5), C10(H10), C11(H11), C12(H12),
 C22(H22), C23(H23), C24(H24)
5.d Tetrahedral OH refined with riding coordinates:
 O5(H5A), O5(H5B)
5.e Idealised Me refined as rotating group:
 C15(H15A,H15B,H15C), C16(H16A,H16B,H16C), C18(H18A,H18B,H18C), C19(H19A,H19B,
 H19C), C27(H27A,H27B,H27C), C28(H28A,H28B,H28C), C30(H30A,H30B,H30C), C31(H31A,
 H31B,H31C), C33(H33A,H33B,H33C), C35(H35A,H35B,H35C), C36(H36A,H36B,H36C),
 C36A(H36D,H36E,H36F)
;
_shelx_shelxl_version_number 2014/7
_olex2_submission_special_instructions 'No special instructions were received'

loop_
_space_group_symop_operation_xyz
'x, y, z'
'-x+1/2, -y, z+1/2'
'-x, y+1/2, -z+1/2'
'x+1/2, -y+1/2, -z'

loop_
_atom_site_label
_atom_site_type_symbol
_atom_site_fract_x
_atom_site_fract_y
_atom_site_fract_z
_atom_site_U_iso_or_equiv
_atom_site_adp_type
_atom_site_occupancy
_atom_site_site_symmetry_order
_atom_site_calc_flag
_atom_site_refinement_flags_posn
_atom_site_refinement_flags_adp
_atom_site_refinement_flags_occupancy
_atom_site_disorder_assembly
_atom_site_disorder_group
Br1 Br 0.38072(4) 0.19500(4) 0.42770(5) 0.04617(17) Uani 1 1 d . . . . .
Ni1 Ni 0.49727(4) 0.30372(4) 0.42938(4) 0.02278(14) Uani 1 1 d D . . . .
O1 O 0.5203(2) 0.2956(2) 0.3074(2) 0.0256(8) Uani 1 1 d . . . . .
O2 O 0.4488(3) 0.3587(2) 0.5345(2) 0.0277(9) Uani 1 1 d . . . . .
O3 O 0.5973(2) 0.3935(2) 0.4399(3) 0.0323(9) Uani 1 1 d D . . . .
H3 H 0.617(3) 0.413(3) 0.4839(14) 0.049 Uiso 1 1 d DR . . . .
O4 O 0.5957(3) 0.2321(3) 0.4709(3) 0.0386(11) Uani 1 1 d D . . . .
H4 H 0.632(3) 0.2517(16) 0.506(3) 0.058 Uiso 1 1 d DR . . . .
N1 N 0.4613(3) 0.3294(3) 0.1881(2) 0.0228(9) Uani 1 1 d . . . . .
H1 H 0.4210 0.3563 0.1632 0.027 Uiso 1 1 calc R . . . .
N2 N 0.4078(3) 0.3802(3) 0.3878(2) 0.0208(9) Uani 1 1 d . . . . .
N3 N 0.3471(3) 0.4485(3) 0.5795(2) 0.0257(10) Uani 1 1 d . . . . .
H3A H 0.2989 0.4750 0.5695 0.031 Uiso 1 1 calc R . . . .
C1 C 0.4635(4) 0.3326(3) 0.2675(3) 0.0236(11) Uani 1 1 d . . . . .
C2 C 0.3950(3) 0.3839(3) 0.3092(3) 0.0214(11) Uani 1 1 d . . . . .
C3 C 0.3272(4) 0.4292(3) 0.2773(3) 0.0282(12) Uani 1 1 d . . . . .
H3B H 0.3182 0.4315 0.2229 0.034 Uiso 1 1 calc R . . . .
C4 C 0.2723(4) 0.4716(4) 0.3291(3) 0.0309(13) Uani 1 1 d . . . . .
H4A H 0.2260 0.5031 0.3092 0.037 Uiso 1 1 calc R . . . .
C5 C 0.2860(4) 0.4671(3) 0.4109(3) 0.0266(12) Uani 1 1 d . . . . .
H5 H 0.2492 0.4947 0.4461 0.032 Uiso 1 1 calc R . . . .
C6 C 0.3559(3) 0.4205(3) 0.4375(3) 0.0206(9) Uani 1 1 d . . . . .
C7 C 0.3864(4) 0.4067(3) 0.5221(3) 0.0238(11) Uani 1 1 d . . . . .
C8 C 0.5244(4) 0.2821(3) 0.1434(3) 0.0254(12) Uani 1 1 d . . . . .
C9 C 0.5947(4) 0.3213(4) 0.1046(3) 0.0321(13) Uani 1 1 d . . . . .
C10 C 0.6548(4) 0.2745(4) 0.0616(4) 0.0441(16) Uani 1 1 d . . . . .
H10 H 0.7025 0.2989 0.0353 0.053 Uiso 1 1 calc R . . . .
C11 C 0.6452(4) 0.1931(5) 0.0573(4) 0.0474(17) Uani 1 1 d . . . . .
H11 H 0.6861 0.1628 0.0283 0.057 Uiso 1 1 calc R . . . .
C12 C 0.5747(5) 0.1562(4) 0.0958(4) 0.0418(16) Uani 1 1 d . . . . .
H12 H 0.5687 0.1011 0.0921 0.050 Uiso 1 1 calc R . . . .
C13 C 0.5119(4) 0.1993(4) 0.1405(3) 0.0328(13) Uani 1 1 d . . . . .
C14 C 0.6042(5) 0.4111(4) 0.1058(4) 0.0452(17) Uani 1 1 d . . . . .
H14 H 0.5613 0.4321 0.1447 0.054 Uiso 1 1 calc R . . . .
C15 C 0.6985(5) 0.4374(5) 0.1310(5) 0.066(2) Uani 1 1 d . . . . .
H15A H 0.7136 0.4129 0.1807 0.099 Uiso 1 1 calc GR . . . .
H15B H 0.6998 0.4943 0.1367 0.099 Uiso 1 1 calc GR . . . .
H15C H 0.7413 0.4214 0.0915 0.099 Uiso 1 1 calc GR . . . .
C16 C 0.5809(5) 0.4464(5) 0.0259(5) 0.067(2) Uani 1 1 d . . . . .
H16A H 0.6191 0.4236 -0.0139 0.100 Uiso 1 1 calc GR . . . .
H16B H 0.5897 0.5032 0.0274 0.100 Uiso 1 1 calc GR . . . .
H16C H 0.5191 0.4351 0.0136 0.100 Uiso 1 1 calc GR . . . .
C17 C 0.4317(5) 0.1596(4) 0.1783(4) 0.0441(16) Uani 1 1 d . . . . .
H17 H 0.4159 0.1907 0.2255 0.053 Uiso 1 1 calc R . . . .
C18 C 0.3520(6) 0.1638(6) 0.1216(5) 0.074(3) Uani 1 1 d . . . . .
H18A H 0.3410 0.2184 0.1074 0.111 Uiso 1 1 calc GR . . . .
H18B H 0.2995 0.1422 0.1470 0.111 Uiso 1 1 calc GR . . . .
H18C H 0.3652 0.1335 0.0748 0.111 Uiso 1 1 calc GR . . . .
C19 C 0.4515(8) 0.0747(5) 0.2054(6) 0.088(3) Uani 1 1 d . . . . .
H19A H 0.4669 0.0425 0.1603 0.132 Uiso 1 1 calc GR . . . .
H19B H 0.3992 0.0529 0.2308 0.132 Uiso 1 1 calc GR . . . .
H19C H 0.5008 0.0751 0.2420 0.132 Uiso 1 1 calc GR . . . .
C20 C 0.3847(4) 0.4497(4) 0.6589(3) 0.0264(12) Uani 1 1 d . . . . .
C21 C 0.4323(4) 0.5177(4) 0.6807(3) 0.0322(13) Uani 1 1 d . . . . .
C22 C 0.4715(4) 0.5183(4) 0.7563(4) 0.0416(16) Uani 1 1 d . . . . .
H22 H 0.5035 0.5628 0.7733 0.050 Uiso 1 1 calc R . . . .
C23 C 0.4628(4) 0.4531(4) 0.8054(4) 0.0422(16) Uani 1 1 d . . . . .
H23 H 0.4908 0.4537 0.8547 0.051 Uiso 1 1 calc R . . . .
C24 C 0.4135(4) 0.3871(4) 0.7831(3) 0.0353(14) Uani 1 1 d . . . . .
H24 H 0.4075 0.3443 0.8177 0.042 Uiso 1 1 calc R . . . .
C25 C 0.3723(4) 0.3841(4) 0.7083(3) 0.0284(12) Uani 1 1 d . . . . .
C26 C 0.4453(5) 0.5879(4) 0.6261(4) 0.0438(16) Uani 1 1 d . . . . .
H26 H 0.4085 0.5789 0.5787 0.053 Uiso 1 1 calc R . . . .
C27 C 0.4153(6) 0.6666(4) 0.6635(5) 0.059(2) Uani 1 1 d . . . . .
H27A H 0.3532 0.6628 0.6786 0.088 Uiso 1 1 calc GR . . . .
H27B H 0.4226 0.7090 0.6259 0.088 Uiso 1 1 calc GR . . . .
H27C H 0.4513 0.6773 0.7095 0.088 Uiso 1 1 calc GR . . . .
C28 C 0.5434(6) 0.5945(6) 0.5999(5) 0.070(3) Uani 1 1 d . . . . .
H28A H 0.5807 0.6051 0.6451 0.105 Uiso 1 1 calc GR . . . .
H28B H 0.5494 0.6372 0.5623 0.105 Uiso 1 1 calc GR . . . .
H28C H 0.5618 0.5453 0.5757 0.105 Uiso 1 1 calc GR . . . .
C29 C 0.3142(4) 0.3132(4) 0.6862(3) 0.0336(13) Uani 1 1 d . . . . .
H29 H 0.3072 0.3139 0.6285 0.040 Uiso 1 1 calc R . . . .
C30 C 0.2224(5) 0.3223(6) 0.7213(5) 0.079(3) Uani 1 1 d . . . . .
H30A H 0.2269 0.3235 0.7780 0.119 Uiso 1 1 calc GR . . . .
H30B H 0.1855 0.2780 0.7055 0.119 Uiso 1 1 calc GR . . . .
H30C H 0.1958 0.3710 0.7028 0.119 Uiso 1 1 calc GR . . . .
C31 C 0.3579(7) 0.2351(5) 0.7078(6) 0.093(4) Uani 1 1 d . . . . .
H31A H 0.4167 0.2324 0.6843 0.140 Uiso 1 1 calc GR . . . .
H31B H 0.3217 0.1919 0.6885 0.140 Uiso 1 1 calc GR . . . .
H31C H 0.3632 0.2313 0.7644 0.140 Uiso 1 1 calc GR . . . .
C32 C 0.6731(5) 0.3918(4) 0.3877(4) 0.0490(18) Uani 1 1 d D . . . .
H32A H 0.6531 0.4047 0.3345 0.059 Uiso 1 1 calc R . . . .
H32B H 0.6977 0.3383 0.3867 0.059 Uiso 1 1 calc R . . . .
C33 C 0.7454(5) 0.4486(4) 0.4112(5) 0.053(2) Uani 1 1 d . . . . .
H33A H 0.7906 0.4503 0.3706 0.079 Uiso 1 1 calc GR . . . .
H33B H 0.7720 0.4314 0.4600 0.079 Uiso 1 1 calc GR . . . .
H33C H 0.7201 0.5009 0.4180 0.079 Uiso 1 1 calc GR . . . .
C34 C 0.6007(5) 0.1473(4) 0.4764(4) 0.0478(18) Uani 1 1 d D . . . .
H34A H 0.6624 0.1305 0.4675 0.057 Uiso 1 1 calc R . . . .
H34B H 0.5637 0.1238 0.4353 0.057 Uiso 1 1 calc R . . . .
C35 C 0.5701(5) 0.1172(5) 0.5554(5) 0.059(2) Uani 1 1 d . . . . .
H35A H 0.5774 0.0604 0.5575 0.088 Uiso 1 1 calc GR . . . .
H35B H 0.5078 0.1304 0.5630 0.088 Uiso 1 1 calc GR . . . .
H35C H 0.6054 0.1415 0.5965 0.088 Uiso 1 1 calc GR . . . .
O5 O 0.6673(3) 0.3329(4) 0.5810(3) 0.0672(17) Uani 1 1 d . . . . .
H5A H 0.7218 0.3252 0.5823 0.101 Uiso 0.66(4) 1 calc R . P A 1
H5B H 0.7222 0.3273 0.5816 0.101 Uiso 0.34(4) 1 calc R . P A 2
C36 C 0.6704(11) 0.3768(16) 0.7162(10) 0.079(7) Uani 0.66(4) 1 d . . P A 1
H36A H 0.6627 0.4306 0.6980 0.118 Uiso 0.66(4) 1 calc GR . P A 1
H36B H 0.7335 0.3652 0.7208 0.118 Uiso 0.66(4) 1 calc GR . P A 1
H36C H 0.6422 0.3708 0.7670 0.118 Uiso 0.66(4) 1 calc GR . P A 1
C37 C 0.6299(10) 0.3228(18) 0.6606(8) 0.073(7) Uani 0.66(4) 1 d . . P A 1
H37A H 0.5655 0.3321 0.6590 0.087 Uiso 0.66(4) 1 calc R . P A 1
H37B H 0.6397 0.2684 0.6781 0.087 Uiso 0.66(4) 1 calc R . P A 1
Br2 Br 0.32323(4) 0.42230(3) 0.06489(3) 0.03197(13) Uani 1 1 d . . . . .
C37A C 0.6377(18) 0.375(2) 0.655(2) 0.057(9) Uani 0.34(4) 1 d . . P A 2
H37C H 0.5732 0.3839 0.6560 0.068 Uiso 0.34(4) 1 calc R . P A 2
H37D H 0.6683 0.4262 0.6614 0.068 Uiso 0.34(4) 1 calc R . P A 2
C36A C 0.667(3) 0.315(3) 0.7181(18) 0.089(13) Uani 0.34(4) 1 d . U P A 2
H36D H 0.6319 0.2673 0.7133 0.134 Uiso 0.34(4) 1 calc GR . P A 2
H36E H 0.6593 0.3374 0.7699 0.134 Uiso 0.34(4) 1 calc GR . P A 2
H36F H 0.7298 0.3020 0.7105 0.134 Uiso 0.34(4) 1 calc GR . P A 2

loop_
_atom_site_aniso_label
_atom_site_aniso_U_11
_atom_site_aniso_U_22
_atom_site_aniso_U_33
_atom_site_aniso_U_23
_atom_site_aniso_U_13
_atom_site_aniso_U_12
Br1 0.0319(3) 0.0410(3) 0.0656(4) 0.0114(4) -0.0054(3) -0.0072(3)
Ni1 0.0208(3) 0.0276(3) 0.0199(3) 0.0013(3) -0.0014(3) 0.0051(3)
O1 0.025(2) 0.029(2) 0.0230(19) -0.0010(16) -0.0028(15) 0.0092(15)
O2 0.024(2) 0.041(2) 0.0187(18) -0.0021(16) -0.0021(15) 0.0111(17)
O3 0.027(2) 0.036(2) 0.033(2) -0.009(2) -0.0019(19) -0.0009(16)
O4 0.029(2) 0.037(2) 0.050(3) 0.014(2) -0.007(2) 0.0061(19)
N1 0.023(2) 0.029(2) 0.017(2) -0.0014(17) -0.0012(17) 0.0074(18)
N2 0.018(2) 0.027(2) 0.018(2) -0.0007(17) -0.0013(17) 0.0005(17)
N3 0.024(2) 0.037(2) 0.016(2) -0.0062(19) -0.0012(17) 0.0093(18)
C1 0.025(3) 0.023(3) 0.023(3) -0.001(2) 0.005(2) 0.002(2)
C2 0.020(3) 0.027(3) 0.017(3) -0.003(2) 0.002(2) 0.002(2)
C3 0.028(3) 0.034(3) 0.022(3) -0.001(2) -0.001(2) 0.011(3)
C4 0.029(3) 0.043(3) 0.021(3) 0.000(2) -0.001(2) 0.022(3)
C5 0.026(3) 0.029(3) 0.025(3) -0.001(2) 0.003(2) 0.008(2)
C6 0.019(2) 0.026(2) 0.017(2) -0.003(2) 0.002(2) 0.0006(18)
C7 0.019(2) 0.034(3) 0.019(3) -0.002(2) -0.006(2) -0.002(2)
C8 0.026(3) 0.030(3) 0.020(3) -0.002(2) 0.000(2) 0.005(2)
C9 0.033(3) 0.043(4) 0.021(3) -0.004(2) 0.005(2) 0.003(3)
C10 0.033(3) 0.067(4) 0.032(3) -0.007(3) 0.011(3) 0.007(3)
C11 0.039(3) 0.066(4) 0.037(4) -0.022(4) 0.007(3) 0.015(3)
C12 0.045(4) 0.039(4) 0.041(4) -0.015(3) 0.003(3) 0.016(3)
C13 0.042(3) 0.030(3) 0.026(3) -0.007(2) -0.001(3) 0.006(3)
C14 0.042(4) 0.039(4) 0.054(4) 0.005(3) 0.021(3) -0.001(3)
C15 0.066(6) 0.066(6) 0.066(5) -0.008(4) -0.001(4) -0.019(5)
C16 0.046(4) 0.064(5) 0.091(6) 0.037(5) 0.006(4) -0.003(4)
C17 0.053(4) 0.030(3) 0.049(4) -0.005(3) 0.009(3) 0.001(3)
C18 0.047(5) 0.096(8) 0.079(6) -0.010(5) 0.006(4) -0.025(5)
C19 0.107(8) 0.044(5) 0.112(8) 0.022(5) 0.038(7) 0.005(5)
C20 0.024(3) 0.040(3) 0.014(2) -0.006(2) -0.002(2) 0.009(2)
C21 0.030(3) 0.037(3) 0.029(3) -0.006(3) -0.001(2) 0.000(3)
C22 0.044(4) 0.050(4) 0.031(3) -0.011(3) -0.010(3) 0.001(3)
C23 0.038(4) 0.063(5) 0.025(3) -0.005(3) -0.012(3) 0.017(3)
C24 0.042(4) 0.040(3) 0.023(3) 0.003(3) -0.004(3) 0.008(3)
C25 0.023(3) 0.041(3) 0.021(3) -0.002(2) 0.000(2) 0.008(2)
C26 0.047(4) 0.045(4) 0.039(4) 0.002(3) -0.004(3) -0.011(3)
C27 0.065(5) 0.041(4) 0.071(5) -0.001(4) -0.012(4) -0.007(4)
C28 0.068(6) 0.077(6) 0.063(5) 0.006(5) 0.015(4) -0.010(5)
C29 0.036(3) 0.036(3) 0.030(3) 0.003(3) -0.002(3) 0.001(3)
C30 0.045(5) 0.108(8) 0.085(6) -0.044(6) 0.026(4) -0.030(5)
C31 0.087(7) 0.037(4) 0.157(10) 0.000(5) -0.077(7) 0.005(4)
C32 0.040(4) 0.056(4) 0.051(4) -0.013(3) 0.020(3) -0.019(4)
C33 0.036(4) 0.044(4) 0.078(6) 0.000(4) -0.003(4) -0.013(3)
C34 0.047(4) 0.038(4) 0.058(4) 0.011(3) 0.009(3) 0.019(3)
C35 0.054(4) 0.060(5) 0.062(5) 0.024(4) -0.003(4) 0.009(4)
O5 0.033(2) 0.129(5) 0.039(3) 0.001(3) -0.012(2) 0.001(3)
C36 0.061(9) 0.115(18) 0.059(10) -0.010(10) 0.004(8) -0.007(11)
C37 0.055(8) 0.14(2) 0.028(7) 0.006(9) -0.003(6) -0.029(11)
Br2 0.0319(3) 0.0402(3) 0.0237(2) 0.0023(3) -0.0064(3) 0.0098(2)
C37A 0.027(12) 0.07(2) 0.07(2) 0.001(17) 0.007(12) 0.005(12)
C36A 0.11(2) 0.10(2) 0.059(17) 0.023(16) 0.025(16) -0.002(19)

loop_
_atom_type_symbol
_atom_type_description
_atom_type_scat_dispersion_real
_atom_type_scat_dispersion_imag
_atom_type_scat_source
C C 0.0033 0.0016 'International Tables Vol C Tables 4.2.6.8 and 6.1.1.4'
H H 0.0000 0.0000 'International Tables Vol C Tables 4.2.6.8 and 6.1.1.4'
Br Br -0.2901 2.4595 'International Tables Vol C Tables 4.2.6.8 and 6.1.1.4'
N N 0.0061 0.0033 'International Tables Vol C Tables 4.2.6.8 and 6.1.1.4'
Ni Ni 0.3393 1.1124 'International Tables Vol C Tables 4.2.6.8 and 6.1.1.4'
O O 0.0106 0.0060 'International Tables Vol C Tables 4.2.6.8 and 6.1.1.4'

loop_
_geom_angle_atom_site_label_1
_geom_angle_atom_site_label_2
_geom_angle_atom_site_label_3
_geom_angle
O1 Ni1 Br1 93.09(11)
O1 Ni1 O2 154.91(15)
O1 Ni1 O3 90.83(16)
O2 Ni1 Br1 95.18(12)
O3 Ni1 Br1 175.70(12)
O3 Ni1 O2 81.95(16)
O4 Ni1 Br1 94.13(13)
O4 Ni1 O1 100.63(16)
O4 Ni1 O2 102.34(16)
O4 Ni1 O3 83.40(17)
N2 Ni1 Br1 90.19(13)
N2 Ni1 O1 78.58(16)
N2 Ni1 O2 77.75(16)
N2 Ni1 O3 92.32(17)
N2 Ni1 O4 175.65(18)
C1 O1 Ni1 112.9(3)
C7 O2 Ni1 113.1(3)
Ni1 O3 H3 125(2)
C32 O3 Ni1 119.1(4)
C32 O3 H3 106(2)
Ni1 O4 H4 117(2)
C34 O4 Ni1 130.8(4)
C34 O4 H4 108(2)
C1 N1 H1 119.0
C1 N1 C8 122.0(4)
C8 N1 H1 119.0
C2 N2 Ni1 118.5(4)
C6 N2 Ni1 119.8(3)
C6 N2 C2 121.4(4)
C7 N3 H3A 119.7
C7 N3 C20 120.7(4)
C20 N3 H3A 119.7
O1 C1 N1 122.4(5)
O1 C1 C2 119.3(5)
N1 C1 C2 118.3(5)
N2 C2 C1 109.9(4)
N2 C2 C3 121.2(5)
C3 C2 C1 128.9(5)
C2 C3 H3B 121.1
C2 C3 C4 117.9(5)
C4 C3 H3B 121.1
C3 C4 H4A 119.7
C3 C4 C5 120.5(5)
C5 C4 H4A 119.7
C4 C5 H5 121.2
C6 C5 C4 117.6(5)
C6 C5 H5 121.2
N2 C6 C5 121.5(5)
N2 C6 C7 110.2(4)
C5 C6 C7 128.3(5)
O2 C7 N3 123.0(5)
O2 C7 C6 118.6(5)
N3 C7 C6 118.3(5)
C9 C8 N1 118.3(5)
C9 C8 C13 123.3(5)
C13 C8 N1 118.4(5)
C8 C9 C14 122.1(5)
C10 C9 C8 117.4(6)
C10 C9 C14 120.5(6)
C9 C10 H10 119.3
C11 C10 C9 121.3(6)
C11 C10 H10 119.3
C10 C11 H11 120.1
C10 C11 C12 119.9(6)
C12 C11 H11 120.1
C11 C12 H12 119.0
C11 C12 C13 122.0(6)
C13 C12 H12 119.0
C8 C13 C17 121.9(5)
C12 C13 C8 116.2(6)
C12 C13 C17 121.8(6)
C9 C14 H14 107.9
C9 C14 C15 112.1(6)
C9 C14 C16 110.9(6)
C15 C14 H14 107.9
C16 C14 H14 107.9
C16 C14 C15 110.2(6)
C14 C15 H15A 109.5
C14 C15 H15B 109.5
C14 C15 H15C 109.5
H15A C15 H15B 109.5
H15A C15 H15C 109.5
H15B C15 H15C 109.5
C14 C16 H16A 109.5
C14 C16 H16B 109.5
C14 C16 H16C 109.5
H16A C16 H16B 109.5
H16A C16 H16C 109.5
H16B C16 H16C 109.5
C13 C17 H17 107.4
C13 C17 C18 109.2(6)
C13 C17 C19 112.8(6)
C18 C17 H17 107.4
C19 C17 H17 107.4
C19 C17 C18 112.4(7)
C17 C18 H18A 109.5
C17 C18 H18B 109.5
C17 C18 H18C 109.5
H18A C18 H18B 109.5
H18A C18 H18C 109.5
H18B C18 H18C 109.5
C17 C19 H19A 109.5
C17 C19 H19B 109.5
C17 C19 H19C 109.5
H19A C19 H19B 109.5
H19A C19 H19C 109.5
H19B C19 H19C 109.5
C21 C20 N3 116.8(5)
C21 C20 C25 123.8(5)
C25 C20 N3 119.3(5)
C20 C21 C22 117.2(6)
C20 C21 C26 122.9(5)
C22 C21 C26 119.9(6)
C21 C22 H22 119.9
C23 C22 C21 120.2(6)
C23 C22 H22 119.9
C22 C23 H23 119.3
C22 C23 C24 121.4(6)
C24 C23 H23 119.3
C23 C24 H24 119.8
C23 C24 C25 120.4(6)
C25 C24 H24 119.8
C20 C25 C24 116.9(6)
C20 C25 C29 123.2(5)
C24 C25 C29 119.8(5)
C21 C26 H26 107.9
C21 C26 C27 112.5(6)
C21 C26 C28 110.8(6)
C27 C26 H26 107.9
C28 C26 H26 107.9
C28 C26 C27 109.6(6)
C26 C27 H27A 109.5
C26 C27 H27B 109.5
C26 C27 H27C 109.5
H27A C27 H27B 109.5
H27A C27 H27C 109.5
H27B C27 H27C 109.5
C26 C28 H28A 109.5
C26 C28 H28B 109.5
C26 C28 H28C 109.5
H28A C28 H28B 109.5
H28A C28 H28C 109.5
H28B C28 H28C 109.5
C25 C29 H29 107.2
C30 C29 C25 110.1(6)
C30 C29 H29 107.2
C30 C29 C31 112.7(7)
C31 C29 C25 112.1(5)
C31 C29 H29 107.2
C29 C30 H30A 109.5
C29 C30 H30B 109.5
C29 C30 H30C 109.5
H30A C30 H30B 109.5
H30A C30 H30C 109.5
H30B C30 H30C 109.5
C29 C31 H31A 109.5
C29 C31 H31B 109.5
C29 C31 H31C 109.5
H31A C31 H31B 109.5
H31A C31 H31C 109.5
H31B C31 H31C 109.5
O3 C32 H32A 109.0
O3 C32 H32B 109.0
O3 C32 C33 113.0(5)
H32A C32 H32B 107.8
C33 C32 H32A 109.0
C33 C32 H32B 109.0
C32 C33 H33A 109.5
C32 C33 H33B 109.5
C32 C33 H33C 109.5
H33A C33 H33B 109.5
H33A C33 H33C 109.5
H33B C33 H33C 109.5
O4 C34 H34A 109.2
O4 C34 H34B 109.2
O4 C34 C35 112.3(6)
H34A C34 H34B 107.9
C35 C34 H34A 109.2
C35 C34 H34B 109.2
C34 C35 H35A 109.5
C34 C35 H35B 109.5
C34 C35 H35C 109.5
H35A C35 H35B 109.5
H35A C35 H35C 109.5
H35B C35 H35C 109.5
C37 O5 H5A 109.5
C37A O5 H5B 109.5
H36A C36 H36B 109.5
H36A C36 H36C 109.5
H36B C36 H36C 109.5
C37 C36 H36A 109.5
C37 C36 H36B 109.5
C37 C36 H36C 109.5
O5 C37 H37A 109.3
O5 C37 H37B 109.3
C36 C37 O5 111.5(19)
C36 C37 H37A 109.3
C36 C37 H37B 109.3
H37A C37 H37B 108.0
O5 C37A H37C 111.7
O5 C37A H37D 111.7
O5 C37A C36A 100(3)
H37C C37A H37D 109.5
C36A C37A H37C 111.7
C36A C37A H37D 111.7
C37A C36A H36D 109.5
C37A C36A H36E 109.5
C37A C36A H36F 109.5
H36D C36A H36E 109.5
H36D C36A H36F 109.5
H36E C36A H36F 109.5

loop_
_geom_bond_atom_site_label_1
_geom_bond_atom_site_label_2
_geom_bond_distance
Br1 Ni1 2.5144(10)
Ni1 O1 2.093(4)
Ni1 O2 2.125(4)
Ni1 O3 2.123(4)
Ni1 O4 2.018(4)
Ni1 N2 1.976(4)
O1 C1 1.246(6)
O2 C7 1.246(6)
O3 H3 0.861(13)
O3 C32 1.431(7)
O4 H4 0.860(13)
O4 C34 1.427(7)
N1 H1 0.8600
N1 C1 1.341(7)
N1 C8 1.441(6)
N2 C2 1.341(6)
N2 C6 1.326(6)
N3 H3A 0.8600
N3 C7 1.332(6)
N3 C20 1.452(6)
C1 C2 1.507(7)
C2 C3 1.372(7)
C3 H3B 0.9300
C3 C4 1.391(7)
C4 H4A 0.9300
C4 C5 1.398(7)
C5 H5 0.9300
C5 C6 1.376(7)
C6 C7 1.515(7)
C8 C9 1.397(8)
C8 C13 1.401(8)
C9 C10 1.393(8)
C9 C14 1.513(9)
C10 H10 0.9300
C10 C11 1.375(10)
C11 H11 0.9300
C11 C12 1.380(10)
C12 H12 0.9300
C12 C13 1.401(8)
C13 C17 1.506(9)
C14 H14 0.9800
C14 C15 1.529(10)
C14 C16 1.514(10)
C15 H15A 0.9600
C15 H15B 0.9600
C15 H15C 0.9600
C16 H16A 0.9600
C16 H16B 0.9600
C16 H16C 0.9600
C17 H17 0.9800
C17 C18 1.525(11)
C17 C19 1.524(10)
C18 H18A 0.9600
C18 H18B 0.9600
C18 H18C 0.9600
C19 H19A 0.9600
C19 H19B 0.9600
C19 H19C 0.9600
C20 C21 1.391(8)
C20 C25 1.393(8)
C21 C22 1.403(8)
C21 C26 1.508(9)
C22 H22 0.9300
C22 C23 1.378(9)
C23 H23 0.9300
C23 C24 1.381(9)
C24 H24 0.9300
C24 C25 1.404(8)
C25 C29 1.514(8)
C26 H26 0.9800
C26 C27 1.529(10)
C26 C28 1.527(10)
C27 H27A 0.9600
C27 H27B 0.9600
C27 H27C 0.9600
C28 H28A 0.9600
C28 H28B 0.9600
C28 H28C 0.9600
C29 H29 0.9800
C29 C30 1.495(9)
C29 C31 1.507(9)
C30 H30A 0.9600
C30 H30B 0.9600
C30 H30C 0.9600
C31 H31A 0.9600
C31 H31B 0.9600
C31 H31C 0.9600
C32 H32A 0.9700
C32 H32B 0.9700
C32 C33 1.489(9)
C33 H33A 0.9600
C33 H33B 0.9600
C33 H33C 0.9600
C34 H34A 0.9700
C34 H34B 0.9700
C34 C35 1.497(9)
C35 H35A 0.9600
C35 H35B 0.9600
C35 H35C 0.9600
O5 H5A 0.8200
O5 H5B 0.8200
O5 C37 1.464(14)
O5 C37A 1.51(3)
C36 H36A 0.9600
C36 H36B 0.9600
C36 H36C 0.9600
C36 C37 1.44(3)
C37 H37A 0.9700
C37 H37B 0.9700
C37A H37C 0.9700
C37A H37D 0.9700
C37A C36A 1.54(6)
C36A H36D 0.9600
C36A H36E 0.9600
C36A H36F 0.9600

loop_
_geom_hbond_atom_site_label_D
_geom_hbond_atom_site_label_H
_geom_hbond_atom_site_label_A
_geom_hbond_distance_DH
_geom_hbond_distance_HA
_geom_hbond_distance_DA
_geom_hbond_angle_DHA
_geom_hbond_site_symmetry_A
O3 H3 O5 0.861(13) 2.25(5) 2.792(6) 121(5) .
O4 H4 O5 0.860(13) 1.94(2) 2.728(7) 153(3) .
N1 H1 Br2 0.86 2.47 3.311(4) 167.1 .
N3 H3A Br2 0.86 2.50 3.340(4) 165.0 2_565
O5 H5B Br1 0.82 2.39 3.208(5) 174.8 4_556

loop_
_geom_torsion_atom_site_label_1
_geom_torsion_atom_site_label_2
_geom_torsion_atom_site_label_3
_geom_torsion_atom_site_label_4
_geom_torsion
Ni1 O1 C1 N1 -174.0(4)
Ni1 O1 C1 C2 6.6(6)
Ni1 O2 C7 N3 -179.1(4)
Ni1 O2 C7 C6 -1.3(6)
Ni1 O3 C32 C33 -169.4(5)
Ni1 O4 C34 C35 -93.4(7)
Ni1 N2 C2 C1 -6.9(6)
Ni1 N2 C2 C3 172.7(4)
Ni1 N2 C6 C5 -172.3(4)
Ni1 N2 C6 C7 8.0(6)
O1 C1 C2 N2 -0.3(7)
O1 C1 C2 C3 -179.9(6)
N1 C1 C2 N2 -179.6(5)
N1 C1 C2 C3 0.8(9)
N1 C8 C9 C10 -179.9(5)
N1 C8 C9 C14 -2.3(8)
N1 C8 C13 C12 179.6(5)
N1 C8 C13 C17 3.9(8)
N2 C2 C3 C4 0.3(9)
N2 C6 C7 O2 -4.1(7)
N2 C6 C7 N3 173.8(5)
N3 C20 C21 C22 -177.9(5)
N3 C20 C21 C26 0.1(8)
N3 C20 C25 C24 177.3(5)
N3 C20 C25 C29 -5.5(8)
C1 N1 C8 C9 -103.9(6)
C1 N1 C8 C13 76.5(7)
C1 C2 C3 C4 179.9(5)
C2 N2 C6 C5 0.7(8)
C2 N2 C6 C7 -178.9(4)
C2 C3 C4 C5 -0.5(9)
C3 C4 C5 C6 0.7(9)
C4 C5 C6 N2 -0.9(8)
C4 C5 C6 C7 178.7(5)
C5 C6 C7 O2 176.3(5)
C5 C6 C7 N3 -5.8(8)
C6 N2 C2 C1 179.9(5)
C6 N2 C2 C3 -0.4(8)
C7 N3 C20 C21 102.8(6)
C7 N3 C20 C25 -76.8(7)
C8 N1 C1 O1 0.4(8)
C8 N1 C1 C2 179.8(5)
C8 C9 C10 C11 0.2(10)
C8 C9 C14 C15 128.7(6)
C8 C9 C14 C16 -107.8(7)
C8 C13 C17 C18 83.2(8)
C8 C13 C17 C19 -151.0(7)
C9 C8 C13 C12 0.0(9)
C9 C8 C13 C17 -175.6(6)
C9 C10 C11 C12 0.2(11)
C10 C9 C14 C15 -53.8(8)
C10 C9 C14 C16 69.7(8)
C10 C11 C12 C13 -0.5(11)
C11 C12 C13 C8 0.4(9)
C11 C12 C13 C17 176.1(6)
C12 C13 C17 C18 -92.2(8)
C12 C13 C17 C19 33.6(10)
C13 C8 C9 C10 -0.3(9)
C13 C8 C9 C14 177.3(6)
C14 C9 C10 C11 -177.4(7)
C20 N3 C7 O2 9.9(8)
C20 N3 C7 C6 -167.9(5)
C20 C21 C22 C23 0.5(9)
C20 C21 C26 C27 126.4(7)
C20 C21 C26 C28 -110.5(7)
C20 C25 C29 C30 -96.6(7)
C20 C25 C29 C31 137.1(7)
C21 C20 C25 C24 -2.3(8)
C21 C20 C25 C29 175.0(5)
C21 C22 C23 C24 -2.0(10)
C22 C21 C26 C27 -55.7(8)
C22 C21 C26 C28 67.5(8)
C22 C23 C24 C25 1.4(10)
C23 C24 C25 C20 0.7(9)
C23 C24 C25 C29 -176.7(6)
C24 C25 C29 C30 80.6(8)
C24 C25 C29 C31 -45.7(9)
C25 C20 C21 C22 1.7(9)
C25 C20 C21 C26 179.7(6)
C26 C21 C22 C23 -177.6(6)
